data_9010672
loop_
_publ_author_name
'Kampf, A. R.'
'Steele, I. M.'

_publ_section_title
;Martyite, a new mineral species related to volborthite: Description and
 crystal structure Locality: Blue Cap mine, San Juan County, Utah
;
_journal_name_full 'The Canadian Mineralogist'
_journal_page_first 687
_journal_page_last 692
_journal_paper_doi 10.3749/canmin.46.3.687
_journal_volume 46
_journal_year 2008
_chemical_compound_source 'Blue Cap mine, San Juan County, Utah'
_chemical_formula_sum 'Co0.15 H6 O11 V2 Zn2.64'
_chemical_name_mineral Martyite
_space_group_IT_number 164
_symmetry_space_group_name_Hall '-P 3 2"'
_symmetry_space_group_name_H-M 'P -3 m 1'
_cell_angle_alpha 90
_cell_angle_beta 90
_cell_angle_gamma 120
_cell_formula_units_Z 1
_cell_length_a 6.0818
_cell_length_b 6.0818
_cell_length_c 7.1793
_cell_volume 229.973
_database_code_amcsd 0006193
_exptl_crystal_density_diffrn 3.360
_cod_original_formula_sum 'Zn2.64 Co.15 V2 O11 H6'
_cod_database_code 9010672

loop_
_space_group_symop_operation_xyz
x,y,z
-y,-x,z
y,-x+y,-z
-x,-x+y,-z
-x+y,-x,z
-x+y,y,z
-x,-y,-z
y,x,-z
-y,x-y,z
x,x-y,z
x-y,x,-z
x-y,-y,-z

loop_
_atom_site_aniso_label
_atom_site_aniso_U_11
_atom_site_aniso_U_22
_atom_site_aniso_U_33
_atom_site_aniso_U_12
_atom_site_aniso_U_13
_atom_site_aniso_U_23
Zn 0.01570 -0.01130 0.02700 0.00560 0.00250 0.00500
Co 0.01570 0.01130 0.02700 0.00560 0.00250 0.00500
V 0.01020 0.01020 0.01000 0.00510 0.00000 0.00000
O1 0.02050 0.02050 0.02250 0.00720 -0.00160 0.00160
O2 0.03480 0.03480 0.02230 0.01740 0.00000 0.00000
O-h 0.01370 0.01370 0.01820 0.00680 0.00000 0.00000
Ow 0.10110 0.10110 0.03460 0.05060 0.00000 0.00000

loop_
_atom_site_label
_atom_site_fract_x
_atom_site_fract_y
_atom_site_fract_z
_atom_site_occupancy
_atom_site_U_iso_or_equiv
_atom_site_type_symbol
_atom_site_attached_hydrogens
Zn 0.50000 0.00000 0.50000 0.88000 0.01850 Zn 0
Co 0.50000 0.00000 0.50000 0.05000 0.01850 Co 0
V 0.00000 0.00000 0.24954 1.00000 0.01010 V 0
O1 0.15680 -0.15680 0.32670 1.00000 0.02250 O 0
O2 0.00000 0.00000 0.00000 1.00000 0.03060 O 0
O-h 0.66667 0.33333 0.37530 1.00000 0.01520 O 0
Ow 0.66667 0.33333 0.00130 1.00000 0.07890 O 0
Hw 0.83000 0.41500 -0.02900 0.66667 0.05000 H 0
H-OH 0.66667 0.33333 0.24700 1.00000 0.05000 H 0

loop_
_cod_changelog_entry_id
_cod_changelog_entry_author
_cod_changelog_entry_date
_cod_changelog_entry_text
1
;cod-tools version 3.8.0
Id: cif_guess_AMCSD_atom_types 9581 2023-05-17 12:35:41Z saulius
;
2023-05-18T11:41:15+03:00
;Derived atom types and hydrogen counts
from atom names that follow the AMCSD naming convention
(Wat == water, O-H == hydroxyl).
;
2
;cod-tools version 3.10.1
Id: cif_fix_AMCSD_aniso_labels 10200 2024-08-01 14:09:44Z saulius
;
2024-08-02T12:21:33+03:00
;Changed the following '_atom_site_aniso_label' values:
'Oh' -> 'O-h'
;

loop_
_cod_related_entry_id
_cod_related_entry_database
_cod_related_entry_code
1 AMCSD 0006193
